data_7246082
loop_
_publ_author_name
'Dai, Siyu'
'Liu, Yuqi'
'Li, Yanghua'
'Jin, Nanhao'
'Wang, Xinying'
'Liu, Xiaoming'
'Chen, Han'
'Zhao, Yue'
'Luo, Huilong'
'Li, Wei'

_publ_section_title
;
 Three novel coordination polymers as bifunctional materials for the
 photocatalytic degradation of dyes and the oxygen evolution reaction in
 alkaline solutions
;
_journal_issue 5
_journal_name_full CrystEngComm
_journal_page_first 785
_journal_page_last 797
_journal_paper_doi 10.1039/D2CE01306A
_journal_volume 25
_journal_year 2023
_chemical_formula_moiety 'C66 H76 F8 N4, 2(F)'
_chemical_formula_sum 'C66 H76 F10 N4'
_chemical_formula_weight 1115.31
_space_group_crystal_system monoclinic
_space_group_IT_number 15
_space_group_name_Hall '-C 2yc'
_space_group_name_H-M_alt 'C 1 2/c 1'
_symmetry_Int_Tables_number 15
_atom_sites_solution_primary direct
_audit_block_doi 10.5517/ccdc.csd.cc2cycmb
_audit_creation_date 2022-07-03
_audit_creation_method
;
Olex2 1.5
(compiled 2022.04.07 svn.rca3783a0 for OlexSys, GUI svn.r6498)
;
_audit_update_record
;
2022-08-23 deposited with the CCDC.	2023-01-08 downloaded from the CCDC.
;
_cell_angle_alpha 90
_cell_angle_beta 95.924(10)
_cell_angle_gamma 90
_cell_formula_units_Z 4
_cell_length_a 20.123(5)
_cell_length_b 21.977(6)
_cell_length_c 20.646(6)
_cell_measurement_reflns_used 9400
_cell_measurement_temperature 200(2)
_cell_measurement_theta_max 26.38
_cell_measurement_theta_min 2.50
_cell_volume 9082(4)
_computing_cell_refinement 'SAINT V8.38A (?, 2016)'
_computing_data_reduction 'SAINT V8.38A (?, 2016)'
_computing_molecular_graphics 'Olex2 1.5 (Dolomanov et al., 2009)'
_computing_publication_material 'Olex2 1.5 (Dolomanov et al., 2009)'
_computing_structure_refinement 'olex2.refine 1.5 (Bourhis et al., 2015)'
_computing_structure_solution 'SHELXS  (Sheldrick, 2008)'
_diffrn_ambient_temperature 200.00
_diffrn_measured_fraction_theta_full 0.9903
_diffrn_measured_fraction_theta_max 0.9870
_diffrn_measurement_device_type 'Bruker APEX-II CCD'
_diffrn_measurement_method '\f and \w scans'
_diffrn_radiation_type 'Mo K\a'
_diffrn_radiation_wavelength 0.71073
_diffrn_reflns_av_R_equivalents 0.1458
_diffrn_reflns_av_unetI/netI 0.0560
_diffrn_reflns_Laue_measured_fraction_full 0.9903
_diffrn_reflns_Laue_measured_fraction_max 0.9870
_diffrn_reflns_limit_h_max 25
_diffrn_reflns_limit_h_min -25
_diffrn_reflns_limit_k_max 27
_diffrn_reflns_limit_k_min -27
_diffrn_reflns_limit_l_max 25
_diffrn_reflns_limit_l_min -25
_diffrn_reflns_number 140412
_diffrn_reflns_point_group_measured_fraction_full 0.9903
_diffrn_reflns_point_group_measured_fraction_max 0.9870
_diffrn_reflns_theta_full 25.0000
_diffrn_reflns_theta_max 26.50
_diffrn_reflns_theta_min 2.50
_exptl_absorpt_coefficient_mu 0.062
_exptl_absorpt_correction_T_max 0.988
_exptl_absorpt_correction_T_min 0.988
_exptl_absorpt_correction_type none
_exptl_absorpt_process_details
;
SADABS-2016/2 (Bruker,2016/2) was used for absorption correction.
wR2(int) was 0.1392 before and 0.0837 after correction.
The Ratio of minimum to maximum transmission is 0.7298.
The \l/2 correction factor is Not present.
;
_exptl_crystal_colour green
_exptl_crystal_colour_primary green
_exptl_crystal_density_diffrn 0.816
_exptl_crystal_description block
_exptl_crystal_F_000 2361.730
_exptl_crystal_size_max 0.2
_exptl_crystal_size_mid 0.2
_exptl_crystal_size_min 0.2
_refine_diff_density_max 1.0310
_refine_diff_density_min -0.6128
_refine_diff_density_rms 0.1226
_refine_ls_d_res_high 0.7965
_refine_ls_d_res_low 8.1498
_refine_ls_extinction_expression Fc^*^=kFc[1+0.001xFc^2^\l^3^/sin(2\q)]^-1/4^
_refine_ls_goodness_of_fit_ref 1.6081
_refine_ls_hydrogen_treatment constr
_refine_ls_matrix_type full
_refine_ls_number_constraints 58
_refine_ls_number_parameters 370
_refine_ls_number_reflns 9286
_refine_ls_number_restraints 0
_refine_ls_restrained_S_all 1.6081
_refine_ls_R_factor_all 0.1966
_refine_ls_R_factor_gt 0.1377
_refine_ls_shift/su_max -0.0002
_refine_ls_shift/su_mean 0.0000
_refine_ls_structure_factor_coef Fsqd
_refine_ls_weighting_details 'w=1/[\s^2^(Fo^2^)+(0.2P)^2^] where P=(Fo^2^+2Fc^2^)/3'
_refine_ls_weighting_scheme calc
_refine_ls_wR_factor_gt 0.3982
_refine_ls_wR_factor_ref 0.4714
_reflns_Friedel_coverage 0.0
_reflns_limit_h_max 25
_reflns_limit_h_min -25
_reflns_limit_k_max 27
_reflns_limit_k_min 0
_reflns_limit_l_max 25
_reflns_limit_l_min 0
_reflns_number_gt 4529
_reflns_number_total 9286
_reflns_threshold_expression I>=2u(I)
_cod_data_source_file d2ce01306a2.cif
_cod_data_source_block gar_51_0ma
_cod_depositor_comments 'Adding full bibliography for 7246082--7246083.cif.'
_cod_database_code 7246082
_olex2_refinement_description
;
1. Fixed Uiso
 At 1.2 times of:
  All C(H) groups, All C(H,H) groups
 At 1.5 times of:
  All C(H,H,H) groups
2.a Ternary CH refined with riding coordinates:
 C28(H28), C31(H31), C16(H16), C19(H19)
2.b Secondary CH2 refined with riding coordinates:
 C9(H9a,H9b), C8(H8a,H8b)
2.c Aromatic/amide H refined with riding coordinates:
 C24(H24), C26(H26), C14(H14), C25(H25), C13(H13), C12(H12)
2.d Idealised Me refined as rotating group:
 C33(H33a,H33b,H33c), C29(H29a,H29b,H29c), C32(H32a,H32b,H32c), C30(H30a,H30b,
 H30c), C17(H17a,H17b,H17c), C21(H21a,H21b,H21c), C18(H18a,H18b,H18c), C20(H20a,
 H20b,H20c)
;
_smtbx_masks_special_details
;
A solvent mask was calculated and 888 electrons were 
found in a volume of 4014\%A^3^ in 1 void per unit cell. 
This is consistent with the presence of 
5[CH2Cl2] per Asymmetric Unit 
which account for 840 electrons 
per unit cell.
;
_smtbx_masks_void_probe_radius 1.2
_smtbx_masks_void_truncation_radius 1.2
_olex2_submission_special_instructions 'No special instructions were received'

loop_
_space_group_symop_id
_space_group_symop_operation_xyz
1 x,y,z
2 -x,y,-z+1/2
3 -x,-y,-z
4 x,-y,z-1/2
5 x+1/2,y+1/2,z
6 -x+1/2,y+1/2,-z+1/2
7 -x+1/2,-y+1/2,-z
8 x+1/2,-y+1/2,z-1/2

loop_
_atom_site_label
_atom_site_type_symbol
_atom_site_fract_x
_atom_site_fract_y
_atom_site_fract_z
_atom_site_U_iso_or_equiv
_atom_site_adp_type
_atom_site_occupancy
_atom_site_refinement_flags_posn
F1 F 0.58885(15) -0.02541(14) 0.43487(13) 0.0642(8) Uani 1.000000 .
F4 F 0.70410(15) 0.07062(15) 0.27576(14) 0.0714(9) Uani 1.000000 .
F2 F 0.47770(15) -0.02511(15) 0.35454(15) 0.0704(9) Uani 1.000000 .
F3 F 0.59103(17) 0.07446(17) 0.19677(14) 0.0822(10) Uani 1.000000 .
N2 N 0.7465(2) 0.07346(18) 0.42015(19) 0.0541(10) Uani 1.000000 .
N1 N 0.7416(2) -0.02680(17) 0.42634(19) 0.0531(10) Uani 1.000000 .
C2 C 0.5921(2) -0.0010(2) 0.3761(2) 0.0513(12) Uani 1.000000 .
C6 C 0.6476(3) 0.0482(2) 0.2972(2) 0.0579(13) Uani 1.000000 .
C4 C 0.5319(2) 0.0237(2) 0.2729(2) 0.0509(11) Uani 1.000000 .
C3 C 0.5330(2) -0.0006(2) 0.3334(2) 0.0540(12) Uani 1.000000 .
C22 C 0.7226(3) 0.1343(2) 0.4161(2) 0.0577(13) Uani 1.000000 .
C10 C 0.7242(3) -0.0898(2) 0.4110(2) 0.0577(13) Uani 1.000000 .
C1 C 0.6492(2) 0.0235(2) 0.3577(2) 0.0520(12) Uani 1.000000 .
C7 C 0.7126(2) 0.0227(2) 0.4022(2) 0.0483(11) Uani 1.000000 .
C5 C 0.5887(3) 0.0488(2) 0.2554(2) 0.0603(13) Uani 1.000000 .
C23 C 0.7537(3) 0.1752(2) 0.3764(3) 0.0705(16) Uani 1.000000 .
C28 C 0.6404(3) 0.1091(3) 0.5008(3) 0.0775(17) Uani 1.000000 .
H28 H 0.6545(3) 0.0677(3) 0.4910(3) 0.093(2) Uiso 1.000000 R
C11 C 0.7407(3) -0.1114(3) 0.3504(3) 0.0757(16) Uani 1.000000 .
C15 C 0.6983(3) -0.1244(3) 0.4587(3) 0.0725(16) Uani 1.000000 .
C24 C 0.7279(4) 0.2357(3) 0.3778(4) 0.101(2) Uani 1.000000 .
H24 H 0.7447(4) 0.2645(3) 0.3508(4) 0.121(3) Uiso 1.000000 R
C31 C 0.8102(3) 0.1578(3) 0.3392(3) 0.0816(18) Uani 1.000000 .
H31 H 0.8124(3) 0.1133(3) 0.3383(3) 0.098(2) Uiso 1.000000 R
C33 C 0.8769(4) 0.1815(4) 0.3750(4) 0.099(2) Uani 1.000000 .
H33a H 0.8759(11) 0.2251(4) 0.377(2) 0.149(3) Uiso 1.000000 GR
H33b H 0.8825(14) 0.165(2) 0.4185(10) 0.149(3) Uiso 1.000000 GR
H33c H 0.9135(4) 0.169(2) 0.3519(16) 0.149(3) Uiso 1.000000 GR
C26 C 0.6556(4) 0.2125(3) 0.4541(4) 0.100(2) Uani 1.000000 .
H26 H 0.6257(4) 0.2265(3) 0.4821(4) 0.120(3) Uiso 1.000000 R
C14 C 0.6882(4) -0.1881(3) 0.4398(5) 0.100(2) Uani 1.000000 .
H14 H 0.6732(4) -0.2150(3) 0.4698(5) 0.120(3) Uiso 1.000000 R
C16 C 0.7699(4) -0.0746(4) 0.3000(3) 0.093(2) Uani 1.000000 .
H16 H 0.7729(4) -0.0323(4) 0.3150(3) 0.112(3) Uiso 1.000000 R
C29 C 0.5645(4) 0.1101(4) 0.4900(5) 0.114(3) Uani 1.000000 .
H29a H 0.5468(4) 0.0781(18) 0.515(2) 0.171(4) Uiso 1.000000 GR
H29b H 0.5485(4) 0.1487(11) 0.504(3) 0.171(4) Uiso 1.000000 GR
H29c H 0.5503(4) 0.104(3) 0.4446(6) 0.171(4) Uiso 1.000000 GR
C25 C 0.6812(5) 0.2536(3) 0.4151(5) 0.114(3) Uani 1.000000 .
H25 H 0.6666(5) 0.2938(3) 0.4142(5) 0.137(3) Uiso 1.000000 R
C19 C 0.6860(3) -0.1016(3) 0.5244(3) 0.0811(18) Uani 1.000000 .
H19 H 0.6887(3) -0.0570(3) 0.5243(3) 0.097(2) Uiso 1.000000 R
C13 C 0.6992(5) -0.2091(4) 0.3825(6) 0.108(3) Uani 1.000000 .
H13 H 0.6899(5) -0.2496(4) 0.3726(6) 0.130(3) Uiso 1.000000 R
C32 C 0.8038(5) 0.1802(4) 0.2688(4) 0.114(3) Uani 1.000000 .
H32a H 0.7618(16) 0.167(3) 0.2469(10) 0.170(4) Uiso 1.000000 GR
H32b H 0.806(3) 0.2238(4) 0.2682(4) 0.170(4) Uiso 1.000000 GR
H32c H 0.840(2) 0.164(3) 0.2469(10) 0.170(4) Uiso 1.000000 GR
C30 C 0.6644(4) 0.1212(4) 0.5715(4) 0.112(3) Uani 1.000000 .
H30a H 0.651(3) 0.1615(12) 0.5830(10) 0.168(4) Uiso 1.000000 GR
H30b H 0.645(3) 0.092(2) 0.5985(4) 0.168(4) Uiso 1.000000 GR
H30c H 0.7122(6) 0.118(3) 0.5779(8) 0.168(4) Uiso 1.000000 GR
C17 C 0.7272(5) -0.0761(5) 0.2341(4) 0.125(3) Uani 1.000000 .
H17a H 0.7547(9) -0.087(3) 0.2005(6) 0.187(5) Uiso 1.000000 GR
H17b H 0.692(2) -0.106(2) 0.2355(12) 0.187(5) Uiso 1.000000 GR
H17c H 0.708(3) -0.0368(10) 0.2250(17) 0.187(5) Uiso 1.000000 GR
C21 C 0.7388(5) -0.1262(5) 0.5757(4) 0.125(3) Uani 1.000000 .
H21a H 0.742(3) -0.1695(6) 0.571(2) 0.187(5) Uiso 1.000000 GR
H21b H 0.7811(9) -0.108(3) 0.570(2) 0.187(5) Uiso 1.000000 GR
H21c H 0.726(2) -0.117(3) 0.6183(4) 0.187(5) Uiso 1.000000 GR
C18 C 0.8403(5) -0.0976(6) 0.2946(5) 0.133(3) Uani 1.000000 .
H18a H 0.8590(16) -0.113(3) 0.3360(11) 0.199(5) Uiso 1.000000 GR
H18b H 0.8389(6) -0.130(2) 0.263(3) 0.199(5) Uiso 1.000000 GR
H18c H 0.8675(11) -0.0649(9) 0.281(4) 0.199(5) Uiso 1.000000 GR
C9 C 0.8062(3) 0.0561(3) 0.4642(3) 0.0677(15) Uani 1.000000 .
H9a H 0.8030(3) 0.0714(3) 0.5078(3) 0.0812(18) Uiso 1.000000 R
H9b H 0.8465(3) 0.0721(3) 0.4485(3) 0.0812(18) Uiso 1.000000 R
C8 C 0.8067(3) -0.0120(3) 0.4638(3) 0.0712(16) Uani 1.000000 .
H8a H 0.8438(3) -0.0277(3) 0.4424(3) 0.0855(19) Uiso 1.000000 R
H8b H 0.8091(3) -0.0283(3) 0.5077(3) 0.0855(19) Uiso 1.000000 R
C27 C 0.6708(3) 0.1505(3) 0.4555(3) 0.0746(16) Uani 1.000000 .
C20 C 0.6175(4) -0.1203(5) 0.5421(4) 0.114(3) Uani 1.000000 .
C12 C 0.7228(5) -0.1746(4) 0.3392(5) 0.114(3) Uani 1.000000 .
H12 H 0.7285(5) -0.1914(4) 0.2988(5) 0.137(3) Uiso 1.000000 R
F5 F 0.86767(13) -0.17535(12) 0.46268(19) 0.0778(10) Uani 1.000000 .
H20a H 0.5842(6) -0.0936(18) 0.521(3) 0.170(4) Uiso 1.000000 GR
H20b H 0.6082(14) -0.1613(11) 0.528(3) 0.170(4) Uiso 1.000000 GR
H20c H 0.6167(11) -0.118(3) 0.5884(5) 0.170(4) Uiso 1.000000 GR

loop_
_atom_site_aniso_label
_atom_site_aniso_U_11
_atom_site_aniso_U_22
_atom_site_aniso_U_33
_atom_site_aniso_U_12
_atom_site_aniso_U_13
_atom_site_aniso_U_23
F1 0.0539(18) 0.074(2) 0.0626(17) -0.0072(15) -0.0025(13) 0.0133(14)
F4 0.0511(18) 0.090(2) 0.0712(18) -0.0223(16) -0.0061(14) 0.0149(15)
F2 0.0452(18) 0.085(2) 0.0791(19) -0.0024(15) -0.0023(14) 0.0148(15)
F3 0.068(2) 0.106(3) 0.0669(18) -0.0214(19) -0.0177(15) 0.0284(17)
N2 0.043(2) 0.048(2) 0.068(2) 0.0015(18) -0.0098(18) 0.0018(18)
N1 0.042(2) 0.044(2) 0.070(2) 0.0033(18) -0.0099(18) -0.0017(18)
C2 0.045(3) 0.049(3) 0.057(3) 0.005(2) -0.009(2) 0.006(2)
C6 0.051(3) 0.060(3) 0.060(3) -0.011(2) -0.007(2) 0.009(2)
C4 0.038(3) 0.054(3) 0.057(3) -0.003(2) -0.015(2) -0.004(2)
C3 0.031(2) 0.054(3) 0.074(3) -0.003(2) -0.010(2) -0.000(2)
C22 0.046(3) 0.049(3) 0.075(3) -0.001(2) -0.012(2) -0.000(2)
C10 0.055(3) 0.042(3) 0.074(3) -0.004(2) -0.005(2) -0.005(2)
C1 0.043(3) 0.044(3) 0.065(3) -0.001(2) -0.014(2) 0.004(2)
C7 0.037(3) 0.047(3) 0.059(3) -0.002(2) -0.002(2) 0.002(2)
C5 0.057(3) 0.064(3) 0.056(3) -0.005(3) -0.013(2) 0.006(2)
C23 0.065(4) 0.048(3) 0.093(4) -0.006(3) -0.021(3) 0.009(3)
C28 0.059(4) 0.081(4) 0.093(4) -0.005(3) 0.008(3) -0.020(3)
C11 0.067(4) 0.062(3) 0.096(4) 0.004(3) -0.001(3) -0.014(3)
C15 0.067(4) 0.053(3) 0.096(4) -0.007(3) 0.005(3) 0.010(3)
C24 0.097(6) 0.057(4) 0.144(7) -0.016(4) -0.014(5) 0.022(4)
C31 0.079(4) 0.069(4) 0.096(4) -0.014(3) 0.006(3) 0.006(3)
C33 0.064(4) 0.100(5) 0.132(6) -0.025(4) -0.002(4) 0.009(4)
C26 0.088(5) 0.058(4) 0.152(7) 0.001(4) 0.009(5) -0.013(4)
C14 0.083(5) 0.056(4) 0.156(7) -0.004(3) -0.007(5) 0.035(4)
C16 0.095(5) 0.107(6) 0.078(4) 0.019(4) 0.009(4) -0.009(4)
C29 0.072(5) 0.105(6) 0.171(8) -0.000(4) 0.039(5) -0.023(5)
C25 0.088(6) 0.049(4) 0.199(9) 0.013(4) -0.019(6) -0.010(5)
C19 0.067(4) 0.086(4) 0.088(4) 0.013(3) -0.001(3) 0.025(3)
C13 0.113(7) 0.061(5) 0.149(7) -0.014(4) 0.005(6) -0.013(5)
C32 0.112(7) 0.109(6) 0.119(6) -0.025(5) 0.008(5) 0.029(5)
C30 0.108(7) 0.134(7) 0.091(5) -0.019(5) 0.000(4) -0.022(5)
C17 0.148(9) 0.131(7) 0.092(5) -0.004(6) -0.004(5) -0.019(5)
C21 0.112(7) 0.139(8) 0.115(6) 0.018(6) -0.033(5) 0.030(5)
C18 0.089(6) 0.184(10) 0.128(7) 0.024(6) 0.026(5) -0.000(6)
C9 0.052(3) 0.063(3) 0.083(4) -0.004(3) -0.018(3) -0.004(3)
C8 0.049(3) 0.063(3) 0.096(4) 0.007(3) -0.019(3) 0.011(3)
C27 0.060(4) 0.067(4) 0.091(4) 0.012(3) -0.014(3) -0.010(3)
C20 0.084(5) 0.148(8) 0.109(5) 0.009(5) 0.013(4) 0.046(5)
C12 0.128(7) 0.069(5) 0.141(7) 0.010(5) -0.009(6) -0.045(5)
F5 0.0252(14) 0.0425(15) 0.161(3) 0.0064(11) -0.0141(16) 0.0446(17)

loop_
_atom_type_symbol
_atom_type_scat_dispersion_real
_atom_type_scat_dispersion_imag
_atom_type_scat_Cromer_Mann_a1
_atom_type_scat_Cromer_Mann_a2
_atom_type_scat_Cromer_Mann_a3
_atom_type_scat_Cromer_Mann_a4
_atom_type_scat_Cromer_Mann_b1
_atom_type_scat_Cromer_Mann_b2
_atom_type_scat_Cromer_Mann_b3
_atom_type_scat_Cromer_Mann_b4
_atom_type_scat_Cromer_Mann_c
_atom_type_scat_source
_atom_type_scat_dispersion_source
C 0.00347 0.00161 2.31000 1.02000 1.58860 0.86500 20.84390 10.20750 0.56870 51.65120 0.21560 'International Tables Volume C Table 6.1.1.4 (pp. 500-502)' 'Henke, Gullikson and Davis, At. Data and Nucl. Data Tables, 1993, 54, 2'
F 0.01794 0.01033 3.53920 2.64120 1.51700 1.02430 10.28250 4.29440 0.26150 26.14760 0.27760 'International Tables Volume C Table 6.1.1.4 (pp. 500-502)' 'Henke, Gullikson and Davis, At. Data and Nucl. Data Tables, 1993, 54, 2'
H 0.00000 0.00000 0.49300 0.32291 0.14019 0.04081 10.51090 26.12570 3.14236 57.79970 0.00304 'International Tables Volume C Table 6.1.1.4 (pp. 500-502)' 'Henke, Gullikson and Davis, At. Data and Nucl. Data Tables, 1993, 54, 2'
N 0.00653 0.00323 12.21260 3.13220 2.01250 1.16630 0.00570 9.89330 28.99750 0.58260 -11.52900 'International Tables Volume C Table 6.1.1.4 (pp. 500-502)' 'Henke, Gullikson and Davis, At. Data and Nucl. Data Tables, 1993, 54, 2'

loop_
_citation_id
_citation_doi
_citation_year
1 10.1039/d2ce01306a 2023

loop_
_geom_angle_atom_site_label_1
_geom_angle_atom_site_label_2
_geom_angle_atom_site_label_3
_geom_angle
_geom_angle_site_symmetry_1
_geom_angle_site_symmetry_3
_geom_angle_publ_flag
C7 N2 C22 127.3(4) . . ?
C9 N2 C22 121.9(4) . . ?
C9 N2 C7 108.2(4) . . ?
C7 N1 C10 128.3(4) . . ?
C8 N1 C10 120.0(4) . . ?
C8 N1 C7 110.6(4) . . ?
C3 C2 F1 117.1(4) . . ?
C1 C2 F1 122.4(4) . . ?
C1 C2 C3 120.5(4) . . ?
C1 C6 F4 120.2(4) . . ?
C5 C6 F4 119.0(4) . . ?
C5 C6 C1 120.7(5) . . ?
C5 C4 C3 118.3(4) . . ?
C2 C3 F2 117.8(4) . . ?
C4 C3 F2 121.3(4) . . ?
C4 C3 C2 120.8(5) . . ?
C23 C22 N2 117.8(5) . . ?
C27 C22 N2 117.6(5) . . ?
C27 C22 C23 124.5(5) . . ?
C11 C10 N1 116.1(5) . . ?
C15 C10 N1 117.7(5) . . ?
C15 C10 C11 125.9(5) . . ?
C6 C1 C2 118.3(4) . . ?
C7 C1 C2 121.1(4) . . ?
C7 C1 C6 120.5(4) . . ?
N1 C7 N2 113.0(4) . . ?
C1 C7 N2 122.6(4) . . ?
C1 C7 N1 124.3(4) . . ?
C6 C5 F3 117.1(5) . . ?
C4 C5 F3 121.6(4) . . ?
C4 C5 C6 121.3(4) . . ?
C24 C23 C22 113.5(6) . . ?
C31 C23 C22 123.2(5) . . ?
C31 C23 C24 123.2(6) . . ?
C29 C28 H28 107.0(4) . . ?
C30 C28 H28 107.0(5) . . ?
C30 C28 C29 110.7(6) . . ?
C27 C28 H28 107.0(3) . . ?
C27 C28 C29 111.9(6) . . ?
C27 C28 C30 112.9(6) . . ?
C16 C11 C10 125.8(5) . . ?
C12 C11 C10 112.8(7) . . ?
C12 C11 C16 121.3(7) . . ?
C14 C15 C10 112.7(6) . . ?
C19 C15 C10 124.8(5) . . ?
C19 C15 C14 122.4(6) . . ?
H24 C24 C23 117.8(5) . . ?
C25 C24 C23 124.4(7) . . ?
C25 C24 H24 117.8(5) . . ?
H31 C31 C23 107.7(3) . . ?
C33 C31 C23 109.6(6) . . ?
C33 C31 H31 107.7(4) . . ?
C32 C31 C23 114.6(6) . . ?
C32 C31 H31 107.7(4) . . ?
C32 C31 C33 109.2(6) . . ?
H33a C33 C31 109.5 . . ?
H33b C33 C31 109.5 . . ?
H33b C33 H33a 109.5 . . ?
H33c C33 C31 109.5 . . ?
H33c C33 H33a 109.5 . . ?
H33c C33 H33b 109.5 . . ?
C25 C26 H26 117.6(5) . . ?
C27 C26 H26 117.6(5) . . ?
C27 C26 C25 124.8(8) . . ?
H14 C14 C15 118.4(5) . . ?
C13 C14 C15 123.2(7) . . ?
C13 C14 H14 118.4(5) . . ?
H16 C16 C11 108.2(4) . . ?
C17 C16 C11 112.5(7) . . ?
C17 C16 H16 108.2(5) . . ?
C18 C16 C11 108.0(7) . . ?
C18 C16 H16 108.2(6) . . ?
C18 C16 C17 111.6(7) . . ?
H29a C29 C28 109.5 . . ?
H29b C29 C28 109.5 . . ?
H29b C29 H29a 109.5 . . ?
H29c C29 C28 109.5 . . ?
H29c C29 H29a 109.5 . . ?
H29c C29 H29b 109.5 . . ?
C26 C25 C24 118.9(7) . . ?
H25 C25 C24 120.6(5) . . ?
H25 C25 C26 120.6(5) . . ?
H19 C19 C15 108.8(3) . . ?
C21 C19 C15 110.1(6) . . ?
C21 C19 H19 108.8(5) . . ?
C20 C19 C15 111.5(6) . . ?
C20 C19 H19 108.8(5) . . ?
C20 C19 C21 108.8(6) . . ?
H13 C13 C14 119.2(5) . . ?
C12 C13 C14 121.6(8) . . ?
C12 C13 H13 119.2(5) . . ?
H32a C32 C31 109.5 . . ?
H32b C32 C31 109.5 . . ?
H32b C32 H32a 109.5 . . ?
H32c C32 C31 109.5 . . ?
H32c C32 H32a 109.5 . . ?
H32c C32 H32b 109.5 . . ?
H30a C30 C28 109.5 . . ?
H30b C30 C28 109.5 . . ?
H30b C30 H30a 109.5 . . ?
H30c C30 C28 109.5 . . ?
H30c C30 H30a 109.5 . . ?
H30c C30 H30b 109.5 . . ?
H17a C17 C16 109.5 . . ?
H17b C17 C16 109.5 . . ?
H17b C17 H17a 109.5 . . ?
H17c C17 C16 109.5 . . ?
H17c C17 H17a 109.5 . . ?
H17c C17 H17b 109.5 . . ?
H21a C21 C19 109.5 . . ?
H21b C21 C19 109.5 . . ?
H21b C21 H21a 109.5 . . ?
H21c C21 C19 109.5 . . ?
H21c C21 H21a 109.5 . . ?
H21c C21 H21b 109.5 . . ?
H18a C18 C16 109.5 . . ?
H18b C18 C16 109.5 . . ?
H18b C18 H18a 109.5 . . ?
H18c C18 C16 109.5 . . ?
H18c C18 H18a 109.5 . . ?
H18c C18 H18b 109.5 . . ?
H9a C9 N2 110.7(3) . . ?
H9b C9 N2 110.7(3) . . ?
H9b C9 H9a 108.8 . . ?
C8 C9 N2 105.1(4) . . ?
C8 C9 H9a 110.7(3) . . ?
C8 C9 H9b 110.7(3) . . ?
C9 C8 N1 102.4(4) . . ?
H8a C8 N1 111.3(3) . . ?
H8a C8 C9 111.3(4) . . ?
H8b C8 N1 111.3(3) . . ?
H8b C8 C9 111.3(3) . . ?
H8b C8 H8a 109.2 . . ?
C28 C27 C22 125.4(5) . . ?
C26 C27 C22 113.6(6) . . ?
C26 C27 C28 120.6(6) . . ?
H20a C20 C19 109.5 . . ?
H20b C20 C19 109.5 . . ?
H20b C20 H20a 109.5 . . ?
H20c C20 C19 109.5 . . ?
H20c C20 H20a 109.5 . . ?
H20c C20 H20b 109.5 . . ?
C13 C12 C11 123.5(8) . . ?
H12 C12 C11 118.3(5) . . ?
H12 C12 C13 118.3(5) . . ?

loop_
_geom_bond_atom_site_label_1
_geom_bond_atom_site_label_2
_geom_bond_distance
_geom_bond_site_symmetry_2
_geom_bond_publ_flag
F1 C2 1.334(5) . ?
F4 C6 1.355(6) . ?
F2 C3 1.348(6) . ?
F3 C5 1.340(6) . ?
N2 C22 1.421(6) . ?
N2 C7 1.340(6) . ?
N2 C9 1.479(6) . ?
N1 C10 1.456(6) . ?
N1 C7 1.309(6) . ?
N1 C8 1.486(7) . ?
C2 C3 1.406(7) . ?
C2 C1 1.359(7) . ?
C6 C1 1.360(7) . ?
C6 C5 1.392(7) . ?
C4 C4 1.515(9) 2_655 ?
C4 C3 1.356(7) . ?
C4 C5 1.351(7) . ?
C22 C23 1.407(8) . ?
C22 C27 1.431(8) . ?
C10 C11 1.408(8) . ?
C10 C15 1.390(8) . ?
C1 C7 1.493(6) . ?
C23 C24 1.429(10) . ?
C23 C31 1.487(9) . ?
C28 H28 0.9800 . ?
C28 C29 1.521(10) . ?
C28 C30 1.514(9) . ?
C28 C27 1.481(9) . ?
C11 C16 1.486(10) . ?
C11 C12 1.448(10) . ?
C15 C14 1.461(10) . ?
C15 C19 1.490(9) . ?
C24 H24 0.9300 . ?
C24 C25 1.334(12) . ?
C31 H31 0.9800 . ?
C31 C33 1.555(9) . ?
C31 C32 1.527(10) . ?
C33 H33a 0.9600 . ?
C33 H33b 0.9600 . ?
C33 H33c 0.9600 . ?
C26 H26 0.9300 . ?
C26 C25 1.347(12) . ?
C26 C27 1.398(9) . ?
C14 H14 0.9300 . ?
C14 C13 1.310(11) . ?
C16 H16 0.9800 . ?
C16 C17 1.533(11) . ?
C16 C18 1.520(11) . ?
C29 H29a 0.9600 . ?
C29 H29b 0.9600 . ?
C29 H29c 0.9600 . ?
C25 H25 0.9300 . ?
C19 H19 0.9800 . ?
C19 C21 1.520(9) . ?
C19 C20 1.520(10) . ?
C13 H13 0.9300 . ?
C13 C12 1.299(12) . ?
C32 H32a 0.9600 . ?
C32 H32b 0.9600 . ?
C32 H32c 0.9600 . ?
C30 H30a 0.9600 . ?
C30 H30b 0.9600 . ?
C30 H30c 0.9600 . ?
C17 H17a 0.9600 . ?
C17 H17b 0.9600 . ?
C17 H17c 0.9600 . ?
C21 H21a 0.9600 . ?
C21 H21b 0.9600 . ?
C21 H21c 0.9600 . ?
C18 H18a 0.9600 . ?
C18 H18b 0.9600 . ?
C18 H18c 0.9600 . ?
C9 H9a 0.9700 . ?
C9 H9b 0.9700 . ?
C9 C8 1.497(8) . ?
C8 H8a 0.9700 . ?
C8 H8b 0.9700 . ?
C20 H20a 0.9600 . ?
C20 H20b 0.9600 . ?
C20 H20c 0.9600 . ?
C12 H12 0.9300 . ?

loop_
_geom_torsion_atom_site_label_1
_geom_torsion_atom_site_label_2
_geom_torsion_atom_site_label_3
_geom_torsion_atom_site_label_4
_geom_torsion
_geom_torsion_site_symmetry_1
_geom_torsion_site_symmetry_2
_geom_torsion_site_symmetry_3
_geom_torsion_site_symmetry_4
_geom_torsion_publ_flag
F1 C2 C3 F2 -0.3(5) . . . . ?
F1 C2 C3 C4 179.6(4) . . . . ?
F1 C2 C1 C6 -179.0(5) . . . . ?
F1 C2 C1 C7 1.8(6) . . . . ?
F4 C6 C1 C2 -177.0(5) . . . . ?
F4 C6 C1 C7 2.2(6) . . . . ?
F4 C6 C5 F3 -3.1(6) . . . . ?
F4 C6 C5 C4 176.0(5) . . . . ?
F2 C3 C2 C1 -179.4(4) . . . . ?
F2 C3 C4 C4 -0.4(6) . . . 2_655 ?
F2 C3 C4 C5 178.4(5) . . . . ?
F3 C5 C6 C1 179.4(5) . . . . ?
F3 C5 C4 C4 -0.3(6) . . . 2_655 ?
F3 C5 C4 C3 -179.0(5) . . . . ?
N2 C22 C23 C24 -177.6(5) . . . . ?
N2 C22 C23 C31 -0.2(6) . . . . ?
N2 C22 C27 C28 0.5(6) . . . . ?
N2 C22 C27 C26 173.2(6) . . . . ?
N2 C7 N1 C10 -171.3(4) . . . . ?
N2 C7 N1 C8 -3.4(5) . . . . ?
N2 C7 C1 C2 -123.3(5) . . . . ?
N2 C7 C1 C6 57.5(6) . . . . ?
N2 C9 C8 N1 -7.5(5) . . . . ?
N1 C10 C11 C16 -4.2(6) . . . . ?
N1 C10 C11 C12 179.1(6) . . . . ?
N1 C10 C15 C14 -175.1(5) . . . . ?
N1 C10 C15 C19 0.9(6) . . . . ?
N1 C7 C1 C2 58.5(6) . . . . ?
N1 C7 C1 C6 -120.6(5) . . . . ?
C2 C3 C4 C4 179.8(4) . . . 2_655 ?
C2 C3 C4 C5 -1.4(6) . . . . ?
C2 C1 C6 C5 0.5(6) . . . . ?
C6 C5 C4 C4 -179.3(4) . . . 2_655 ?
C6 C5 C4 C3 2.0(7) . . . . ?
C22 C23 C24 C25 3.3(7) . . . . ?
C22 C23 C31 C33 -102.3(6) . . . . ?
C22 C23 C31 C32 134.5(6) . . . . ?
C22 C27 C28 C29 -129.7(6) . . . . ?
C22 C27 C28 C30 104.6(7) . . . . ?
C22 C27 C26 C25 6.4(7) . . . . ?
C10 C11 C16 C17 -123.1(8) . . . . ?
C10 C11 C16 C18 113.2(8) . . . . ?
C10 C11 C12 C13 -5.3(8) . . . . ?
C10 C15 C14 C13 -3.4(8) . . . . ?
C10 C15 C19 C21 -105.5(7) . . . . ?
C10 C15 C19 C20 133.6(7) . . . . ?
C23 C24 C25 C26 -0.6(9) . . . . ?
C28 C27 C26 C25 179.5(7) . . . . ?
C11 C12 C13 C14 1.8(11) . . . . ?
C15 C14 C13 C12 2.9(10) . . . . ?
C24 C25 C26 C27 -4.8(10) . . . . ?

loop_
_smtbx_masks_void_nr
_smtbx_masks_void_average_x
_smtbx_masks_void_average_y
_smtbx_masks_void_average_z
_smtbx_masks_void_volume
_smtbx_masks_void_count_electrons
_smtbx_masks_void_content
1 0.000 0.000 -0.926 2006.8 443.9 '10 CH2Cl2'
2 0.500 0.500 -0.556 2006.8 443.9 '10 CH2Cl2'
